data_2005192
loop_
_publ_author_name
'Dalhus, B.'
'G\"orbitz, C. H.'

_publ_section_title
;
 Glycyl-<small>L</small>-Leucyl-<small>L</small>-Tyrosine Dihydrate
 2-Propanol Solvate
;
_journal_issue 8
_journal_name_full 'Acta Crystallographica Section C'
_journal_page_first 2087
_journal_page_last 2090
_journal_paper_doi 10.1107/S0108270196002041
_journal_volume 52
_journal_year 1996
_chemical_formula_iupac 'C17 H25 N3 O5 , C3 H8 O , 2H2 O'
_chemical_formula_sum 'C20 H37 N3 O8'
_chemical_formula_weight 447.53
_chemical_name_common Gly-Leu-Tyr
_chemical_name_systematic
;
 Glysyl-L-Leucyl-L-Tyrosin 2 H~2~O 2-propanol
;
_space_group_IT_number 1
_symmetry_cell_setting triclinic
_symmetry_space_group_name_Hall 'P 1'
_symmetry_space_group_name_H-M 'P 1'
_audit_creation_method SHELXL
_cell_angle_alpha 84.08(2)
_cell_angle_beta 83.98(1)
_cell_angle_gamma 75.52(2)
_cell_formula_units_Z 2
_cell_length_a 9.179(2)
_cell_length_b 11.104(3)
_cell_length_c 12.202(2)
_cell_measurement_reflns_used 25
_cell_measurement_temperature 120(2)
_cell_measurement_theta_max 18.2
_cell_measurement_theta_min 11.4
_cell_volume 1193.7(5)
_diffrn_ambient_temperature 120(2)
_diffrn_measurement_device 'Nicolet P3'
_diffrn_measurement_method '2\q scan'
_diffrn_radiation_monochromator graphite
_diffrn_radiation_source 'fine-focus sealed tube'
_diffrn_radiation_type MoK\a
_diffrn_radiation_wavelength 0.71069
_diffrn_reflns_av_R_equivalents 0.0000
_diffrn_reflns_av_sigmaI/netI 0.0643
_diffrn_reflns_limit_h_max 10
_diffrn_reflns_limit_h_min -10
_diffrn_reflns_limit_k_max 13
_diffrn_reflns_limit_k_min 0
_diffrn_reflns_limit_l_max 14
_diffrn_reflns_limit_l_min -14
_diffrn_reflns_number 4220
_diffrn_reflns_theta_max 25.0
_diffrn_reflns_theta_min 2.0
_diffrn_standards_decay_% '< 1.8'
_diffrn_standards_interval_count 96
_diffrn_standards_number 3
_exptl_absorpt_coefficient_mu 0.096
_exptl_absorpt_correction_type none
_exptl_crystal_colour Colourless
_exptl_crystal_density_diffrn 1.245
_exptl_crystal_description Block
_exptl_crystal_F_000 484
_exptl_crystal_size_max 0.40
_exptl_crystal_size_mid 0.20
_exptl_crystal_size_min 0.10
_refine_diff_density_max 0.562
_refine_diff_density_min -0.348
_refine_ls_extinction_method none
_refine_ls_goodness_of_fit_all 1.076
_refine_ls_goodness_of_fit_obs 1.165
_refine_ls_hydrogen_treatment noref
_refine_ls_matrix_type full
_refine_ls_number_parameters 490
_refine_ls_number_reflns 4217
_refine_ls_number_restraints 10
_refine_ls_restrained_S_all 1.132
_refine_ls_restrained_S_obs 1.163
_refine_ls_R_factor_all 0.1068
_refine_ls_R_factor_obs 0.0789
_refine_ls_shift/esd_max -0.303
_refine_ls_shift/esd_mean 0.009
_refine_ls_structure_factor_coef Fsqd
_refine_ls_weighting_details 'w = 1/[\s^2^(Fo^2^)+(0.1300P)^2^+2.2000P] where P=(Fo^2^+2Fc^2^)/3'
_refine_ls_weighting_scheme calc
_refine_ls_wR_factor_all 0.2492
_refine_ls_wR_factor_obs 0.2220
_reflns_number_observed 3240
_reflns_number_total 4220
_reflns_observed_criterion >2sigma(I)
_cod_data_source_file ab1338.cif
_cod_data_source_block gly
_cod_depositor_comments
;
 Removing atoms 'H5D', 'H6D', 'H7D' from disorder group '1' since they had
 full occupancies and did not have alternatives in disorder site '2'.

 Antanas Vaitkus,
 2017-03-26

 Marking attached hydrogen atoms.

 Antanas Vaitkus,
 2017-03-26

The following automatic conversions were performed:
'_symmetry_cell_setting' value 'Triclinic' changed to 'triclinic'
according to '/home/saulius/struct/CIF-dictionaries/cif_core.dic'
dictionary named 'cif_core.dic' version 2.4.1 from 2010-06-29.

Automatic conversion script
Id: cif_fix_enum 1527 2010-12-29 10:47:43Z saulius 

The following automatic conversions were performed:

'_symmetry_cell_setting' value 'Triclinic' changed to 'triclinic'
according to /home/saulius/struct/CIF-dictionaries/cif_core.dic
dictionary named 'cif_core.dic' version 2.4.1 from 2010-06-29.

Automatic conversion script
Id: cif_fix_values 1715 2011-07-08 13:25:40Z adriana 

The following automatic conversions were performed:

'_refine_ls_weighting_scheme' value 'calc w =
1/[\s^2^(Fo^2^)+(0.1300P)^2^+2.2000P] where P=(Fo^2^+2Fc^2^)/3' was
changed to 'calc'. New tag '_refine_ls_weighting_details' was
created. The value of the new tag was set to 'w =
1/[\s^2^(Fo^2^)+(0.1300P)^2^+2.2000P] where P=(Fo^2^+2Fc^2^)/3'.

Automatic conversion script
Id: cif_fix_values 3143 2015-03-26 13:38:13Z robertas 
;
_cod_database_code 2005192

loop_
_symmetry_equiv_pos_as_xyz
'x, y, z'

loop_
_atom_site_aniso_label
_atom_site_aniso_U_11
_atom_site_aniso_U_22
_atom_site_aniso_U_33
_atom_site_aniso_U_12
_atom_site_aniso_U_13
_atom_site_aniso_U_23
O1A 0.027(3) 0.031(3) 0.015(3) -0.008(3) 0.001(2) -0.004(2)
O2A 0.022(3) 0.042(4) 0.022(3) -0.015(3) -0.005(2) 0.003(3)
O3A 0.027(3) 0.026(3) 0.022(3) -0.005(3) -0.009(2) -0.007(2)
O4A 0.038(4) 0.050(4) 0.015(3) -0.021(3) -0.004(3) -0.005(3)
O5A 0.028(3) 0.039(4) 0.031(4) -0.007(3) 0.001(3) -0.010(3)
O1B 0.021(3) 0.047(4) 0.028(3) -0.012(3) -0.003(3) -0.002(3)
O2B 0.017(3) 0.032(3) 0.031(3) -0.005(3) -0.004(2) -0.007(3)
O3B 0.034(3) 0.028(3) 0.018(3) -0.006(3) -0.010(3) 0.001(2)
O4B 0.026(3) 0.029(3) 0.015(3) 0.002(3) -0.004(2) -0.001(2)
O5B 0.034(4) 0.042(4) 0.042(4) -0.014(3) -0.002(3) -0.009(3)
O1C 0.043(4) 0.032(4) 0.037(4) -0.011(3) 0.000(3) -0.003(3)
O1D 0.039(4) 0.035(4) 0.046(4) -0.001(3) -0.019(3) -0.002(3)
O1E 0.027(3) 0.031(3) 0.032(4) -0.008(3) 0.000(3) -0.002(3)
O1F 0.050(4) 0.026(3) 0.040(4) -0.011(3) -0.008(3) -0.006(3)
O1G 0.062(6) 0.032(5) 0.066(6) -0.013(4) 0.031(5) -0.013(4)
O1H 0.056(5) 0.055(5) 0.039(4) -0.012(4) 0.000(4) 0.000(4)
N1A 0.024(4) 0.037(4) 0.018(4) 0.001(3) -0.002(3) -0.007(3)
N1B 0.022(4) 0.037(4) 0.019(4) -0.011(3) -0.005(3) 0.007(3)
C4A 0.029(5) 0.020(4) 0.024(4) -0.009(4) -0.011(4) 0.001(3)
C5A 0.037(5) 0.027(5) 0.027(5) -0.006(4) -0.003(4) -0.010(4)
C6A 0.068(8) 0.040(6) 0.049(7) -0.015(6) -0.010(6) -0.021(5)
C7A 0.061(7) 0.038(6) 0.026(5) -0.013(5) 0.001(5) -0.007(4)
C11A 0.027(5) 0.024(4) 0.016(4) -0.008(4) -0.003(3) 0.002(3)
C12A 0.024(4) 0.016(4) 0.024(5) -0.004(3) -0.004(3) 0.001(3)
C13A 0.025(4) 0.021(4) 0.019(4) -0.002(4) 0.001(3) 0.001(3)
C14A 0.033(5) 0.022(5) 0.024(5) 0.002(4) -0.008(4) -0.007(4)
C15A 0.027(5) 0.019(4) 0.025(5) -0.002(3) 0.001(4) -0.002(3)
C16A 0.034(5) 0.047(6) 0.025(5) -0.014(5) 0.006(4) -0.012(4)
C17A 0.042(6) 0.036(5) 0.018(4) -0.010(4) -0.006(4) -0.004(4)
C4B 0.031(5) 0.023(4) 0.018(4) -0.003(4) -0.007(4) -0.002(3)
C5B 0.056(7) 0.009(4) 0.028(5) 0.002(4) -0.004(4) -0.002(4)
C6B 0.066(8) 0.030(6) 0.042(6) -0.006(5) -0.010(5) 0.001(5)
C7B 0.067(8) 0.031(6) 0.043(6) -0.003(5) -0.019(6) -0.004(5)
C11B 0.022(4) 0.021(4) 0.013(4) 0.003(3) -0.003(3) 0.002(3)
C12B 0.020(4) 0.025(4) 0.015(4) -0.001(3) 0.001(3) 0.002(3)
C13B 0.028(5) 0.023(5) 0.026(5) -0.007(4) 0.009(4) -0.011(4)
C14B 0.046(6) 0.025(5) 0.025(5) -0.015(4) -0.001(4) -0.004(4)
C15B 0.032(5) 0.023(4) 0.027(5) -0.010(4) 0.009(4) -0.003(4)
C16B 0.038(5) 0.025(5) 0.019(4) -0.010(4) -0.006(4) 0.000(4)
C17B 0.036(5) 0.026(5) 0.012(4) -0.005(4) -0.007(4) 0.001(3)
C1C 0.104(11) 0.032(6) 0.041(7) 0.004(6) 0.020(7) -0.002(5)
C2C 0.054(6) 0.017(5) 0.033(5) -0.005(4) 0.003(5) -0.001(4)
C3C 0.041(7) 0.079(9) 0.055(8) -0.008(6) -0.017(6) -0.012(7)
C3D 0.046(7) 0.043(7) 0.103(11) -0.015(6) -0.029(7) -0.005(7)

loop_
_atom_site_label
_atom_site_occupancy
_atom_site_fract_x
_atom_site_fract_y
_atom_site_fract_z
_atom_site_U_iso_or_equiv
_atom_site_thermal_displace_type
_atom_site_calc_flag
_atom_site_refinement_flags
_atom_site_disorder_group
_atom_site_type_symbol
_atom_site_attached_hydrogens
O1A 1 .1524(7) .7288(6) .1843(5) .024(1) Uani d . . O 0
O2A 1 -0.1761(6) .5798(6) .4794(5) .028(1) Uani d . . O 0
O3A 1 .0951(7) .6260(6) .7588(5) .024(1) Uani d . . O 0
O4A 1 -.0157(7) .4851(6) .8511(5) .032(2) Uani d . . O 0
O5A 1 .7244(7) .2955(6) .6379(6) .033(2) Uani d . . O 0
H25A 1 .746(2) .31(1) .699(4) .049 Uiso calc R . H 0
O1B 1 .2912(7) .6979(6) .5162(5) .031(2) Uani d . . O 0
O2B 1 .6960(6) .5681(6) .2527(5) .027(1) Uani d . . O 0
O3B 1 .3722(7) .6457(6) -.0287(5) .027(1) Uani d . . O 0
O4B 1 .5406(7) .4968(6) -0.1113(5) .025(1) Uani d . . O 0
O5B 1 -.0224(8) .2612(7) .1975(6) .038(2) Uani d . . O 0
H25B 1 -.087(4) .316(6) .23(1) .057 Uiso calc R . H 0
O1C 1 .3302(8) .8828(6) .8056(6) .037(2) Uani d . . O 0
H8C 1 .298(9) .876(6) .872(3) .056 Uiso calc R . H 0
O1D 1 .8318(8) .9021(7) 1.0089(6) .040(2) Uani d . . O 1
O1E 1 .8038(7) 1.3257(6) .8507(6) .030(1) Uani d . . O 1
H1E 1 .87(1) 1.30(1) .92(1) .045 Uiso d . . H 0
O1F 1 .9100(8) 1.1330(6) 1.0212(6) .038(2) Uani d . . O 2
O1G 1 -0.173(1) .3424(8) .3884(9) .055(3) Uani d . . O 0
H1G 1 -0.25(2) .41(2) .42(1) .082 Uiso d . . H 0
H2G 1 -0.14(2) .37(2) .40(2) .082 Uiso d . . H 0
O1H 1 .2037(9) .9335(8) 1.0228(6) .051(2) Uani d . . O 2
N1A 1 .0615(8) .6829(7) -.0131(6) .028(2) Uani d . . N 0
H1A 1 .0387(8) .6474(7) -.0710(6) .041 Uiso calc R . H 0
H2A 1 .1629(8) .6750(7) -.0167(6) .041 Uiso calc R . H 0
H3A 1 .0130(8) .7652(7) -.0161(6) .041 Uiso calc R . H 0
N2A 1 -.0369(8) .6592(6) .2831(6) .021(2) Uiso d . . N 0
H6A 1 -0.1090(8) .6201(6) .2819(6) .025 Uiso calc R . H 0
N3A 1 .0369(8) .5739(6) .5596(6) .023(2) Uiso d . . N 0
H17A 1 .1233(8) .5958(6) .5540(6) .027 Uiso calc R . H 0
N1B 1 .3937(8) .6478(7) .7216(6) .026(2) Uani d . . N 0
H1B 1 .4423(8) .6238(7) .7844(6) .038 Uiso calc R . H 0
H2B 1 .3294(8) .5985(7) .7167(6) .038 Uiso calc R . H 0
H3B 1 .3405(8) .7287(7) .7234(6) .038 Uiso calc R . H 0
N2B 1 .5222(7) .6866(6) .4280(5) .017(1) Uiso d . . N 0
H6B 1 .6190(7) .6725(6) .4371(5) .021 Uiso calc R . H 0
N3B 1 .4865(8) .5950(6) .1645(6) .021(2) Uiso d . . N 0
H17B 1 .3893(8) .6301(6) .1638(6) .025 Uiso calc R . H 0
C1A 1 .013(1) .6200(8) .0913(7) .024(2) Uiso d . . C 0
H4A 1 .064(1) .5302(8) .0940(7) .029 Uiso calc R . H 0
H5A 1 -.097(1) .6274(8) .0946(7) .029 Uiso calc R . H 0
C2A 1 .0488(9) .6767(8) .1904(7) .021(2) Uiso d . . C 0
C3A 1 -.013(1) .7039(8) .3868(7) .022(2) Uiso d . . C 0
H7A 1 .097(1) .7020(8) .3879(7) .027 Uiso calc R . H 0
C4A 1 -0.107(1) .8381(8) .3966(7) .023(2) Uani d . . C 0
H8A 1 -.078(1) .8899(8) .3310(7) .028 Uiso calc R . H 0
H9A 1 -0.214(1) .8383(8) .3928(7) .028 Uiso calc R . H 0
C5A 1 -.096(1) .9019(9) .4993(8) .030(2) Uani d . . C 0
H10A 1 .010(1) .8733(9) .5208(8) .036 Uiso calc R . H 0
C6A 1 -0.130(2) 1.043(1) .472(1) .050(3) Uani d . . C 0
H11A 1 -0.123(2) 1.084(1) .538(1) .076 Uiso calc R . H 0
H12A 1 -0.232(2) 1.072(1) .448(1) .076 Uiso calc R . H 0
H13A 1 -.057(2) 1.063(1) .413(1) .076 Uiso calc R . H 0
C7A 1 -0.201(1) .869(1) .5972(8) .042(3) Uani d . . C 0
H14A 1 -0.178(1) .778(1) .6136(8) .062 Uiso calc R . H 0
H15A 1 -0.306(1) .898(1) .5785(8) .062 Uiso calc R . H 0
H16A 1 -0.188(1) .908(1) .6621(8) .062 Uiso calc R . H 0
C8A 1 -.0565(8) .6167(7) .4794(6) .013(2) Uiso d . . C 0
C9A 1 .0032(9) .4935(8) .6548(7) .020(2) Uiso d . . C 0
H18A 1 -0.1068(9) .4962(8) .6565(7) .024 Uiso calc R . H 0
C10A 1 .026(1) .5420(8) .7638(7) .023(2) Uiso d . . C 0
C11A 1 .0893(9) .3550(8) .6441(7) .022(2) Uani d . . C 0
H19A 1 .0545(9) .3024(8) .7069(7) .027 Uiso calc R . H 0
H20A 1 .0653(9) .3271(8) .5750(7) .027 Uiso calc R . H 0
C12A 1 .258(1) .3371(8) .6426(7) .022(2) Uani d . . C 0
C13A 1 .328(1) .3173(8) .7419(7) .023(2) Uani d . . C 0
H21A 1 .269(1) .3141(8) .8104(7) .027 Uiso calc R . H 0
C14A 1 .484(1) .3024(8) .7414(7) .027(2) Uani d . . C 0
H22A 1 .529(1) .2906(8) .8094(7) .033 Uiso calc R . H 0
C15A 1 .573(1) .3046(8) .6421(7) .024(2) Uani d . . C 0
C16A 1 .503(1) .322(1) .5423(8) .034(2) Uani d . . C 0
H23A 1 .563(1) .324(1) .4737(8) .041 Uiso calc R . H 0
C17A 1 .351(1) .3374(9) .5433(7) .031(2) Uani d . . C 0
H24A 1 .307(1) .3485(9) .4750(7) .038 Uiso calc R . H 0
C1B 1 .5069(8) .6355(7) .6233(6) .015(2) Uiso d . . C 0
H4B 1 .5658(8) .5478(7) .6217(6) .018 Uiso calc R . H 0
H5B 1 .5778(8) .6883(7) .6289(6) .018 Uiso calc R . H 0
C2B 1 .4279(9) .6753(8) .5179(7) .022(2) Uiso d . . C 0
C3B 1 .4760(9) .7205(7) .3167(7) .019(2) Uiso d . . C 0
H7B 1 .3652(9) .7273(7) .3178(7) .023 Uiso calc R . H 0
C4B 1 .510(1) .8438(8) .2666(7) .024(2) Uani d . . C 0
H8B 1 .470(1) .8634(8) .1928(7) .029 Uiso calc R . H 0
H9B 1 .621(1) .8325(8) .2558(7) .029 Uiso calc R . H 0
C5B 1 .443(1) .9563(8) .3358(8) .033(2) Uani d . . C 0
H10B 1 .473(1) .9322(8) .4129(8) .039 Uiso calc R . H 0
C6B 1 .273(1) .993(1) .3407(9) .047(3) Uani d . . C 0
H11B 1 .236(1) 1.065(1) .3853(9) .07 Uiso calc R . H 0
H12B 1 .233(1) .923(1) .3742(9) .07 Uiso calc R . H 0
H13B 1 .241(1) 1.016(1) .2657(9) .07 Uiso calc R . H 0
C7B 1 .510(1) 1.067(1) .288(1) .047(3) Uani d . . C 0
H14B 1 .621(1) 1.041(1) .286(1) .071 Uiso calc R . H 0
H15B 1 .474(1) 1.136(1) .335(1) .071 Uiso calc R . H 0
H16B 1 .480(1) 1.093(1) .213(1) .071 Uiso calc R . H 0
C8B 1 .5599(8) .6209(7) .2421(6) .016(2) Uiso d . . C 0
C9B 1 .5576(9) .5109(8) .0789(7) .021(2) Uiso d . . C 0
H18B 1 .6662(9) .5136(8) .0662(7) .025 Uiso calc R . H 0
C10B 1 .4845(9) .5568(8) -.0287(7) .021(2) Uiso d . . C 0
C11B 1 .5518(9) .3766(8) .1187(7) .020(2) Uani d . . C 0
H19B 1 .6111(9) .3203(8) .0636(7) .024 Uiso calc R . H 0
H20B 1 .6007(9) .3534(8) .1890(7) .024 Uiso calc R . H 0
C12B 1 .3934(9) .3553(8) .1370(7) .021(2) Uani d . . C 0
C13B 1 .332(1) .3060(8) .0578(7) .025(2) Uani d . . C 0
H21B 1 .387(1) .2924(8) -.0121(7) .031 Uiso calc R . H 0
C14B 1 .194(1) .2761(9) .0774(8) .031(2) Uani d . . C 0
H22B 1 .155(1) .2422(9) .0214(8) .037 Uiso calc R . H 0
C15B 1 .110(1) .2955(8) .1789(8) .028(2) Uani d . . C 0
C16B 1 .168(1) .3499(8) .2585(7) .027(2) Uani d . . C 0
H23B 1 .111(1) .3687(8) .3267(7) .032 Uiso calc R . H 0
C17B 1 .307(1) .3756(8) .2370(7) .025(2) Uani d . . C 0
H24B 1 .346(1) .4088(8) .2931(7) .03 Uiso calc R . H 0
C1C 1 .313(2) 1.005(1) .637(1) .065(4) Uani d . . C 0
H1C 1 .418(2) 1.009(1) .640(1) .097 Uiso calc R . H 0
H2C 1 .258(2) 1.080(1) .596(1) .097 Uiso calc R . H 0
H3C 1 .312(2) .932(1) .598(1) .097 Uiso calc R . H 0
C2C 1 .240(1) .9935(9) .7520(8) .036(2) Uani d . . C 0
H4C 1 .244(1) 1.0674(9) .7911(8) .043 Uiso calc R . H 0
C3C 1 .079(1) .986(1) .754(1) .058(3) Uani d . . C 0
H5C 1 .037(1) .979(1) .831(1) .087 Uiso calc R . H 0
H6C 1 .075(1) .912(1) .717(1) .087 Uiso calc R . H 0
H7C 1 .021(1) 1.061(1) .715(1) .087 Uiso calc R . H 0
C1D1 .34(3) .643(4) 1.019(3) .890(3) .04(1) Uiso d PDU 1 C 0
H1D1 .34(3) .644(4) 1.096(3) .923(3) .065 Uiso calc PR 1 H 0
H2D1 .34(3) .540(4) 1.023(3) .872(3) .065 Uiso calc PR 1 H 0
H3D1 .34(3) .712(4) 1.010(3) .823(3) .065 Uiso calc PR 1 H 0
C2D1 .34(3) .692(5) .910(3) .972(4) .05(1) Uiso d PDU 1 C 0
H4D1 .34(3) .616(5) .920(3) 1.038(4) .056 Uiso calc PR 1 H 0
C1D2 .66(3) .584(2) 1.020(2) .956(2) .040(5) Uiso d PDU 2 C 0
H1D2 .66(3) .612(2) 1.099(2) .957(2) .06 Uiso calc PR 2 H 0
H2D2 .66(3) .544(2) .995(2) 1.031(2) .06 Uiso calc PR 2 H 0
H3D2 .66(3) .507(2) 1.029(2) .904(2) .06 Uiso calc PR 2 H 0
C2D2 .66(3) .721(2) .921(1) .922(2) .034(4) Uiso d PDU 2 C 0
H4D2 .66(3) .767(2) .947(1) .848(2) .041 Uiso calc PR 2 H 0
C3D 1 .684(2) .798(1) .921(1) .062(4) Uani d . . C 0
H5D 1 .714(2) .725(1) .973(1) .092 Uiso calc R . H 0
H6D 1 .753(2) .789(1) .853(1) .092 Uiso calc R . H 0
H7D 1 .581(2) .806(1) .902(1) .092 Uiso calc R . H 0

loop_
_atom_type_symbol
_atom_type_description
_atom_type_scat_dispersion_real
_atom_type_scat_dispersion_imag
_atom_type_scat_source
C C 0.0033 0.0016 'International Tables Vol C Tables 4.2.6.8 and 6.1.1.4'
H H 0.0000 0.0000 'International Tables Vol C Tables 4.2.6.8 and 6.1.1.4'
N N 0.0061 0.0033 'International Tables Vol C Tables 4.2.6.8 and 6.1.1.4'
O O 0.0106 0.0060 'International Tables Vol C Tables 4.2.6.8 and 6.1.1.4'

loop_
_geom_angle_atom_site_label_1
_geom_angle_atom_site_label_2
_geom_angle_atom_site_label_3
_geom_angle
C2A N2A C3A 121.1(7)
C8A N3A C9A 123.4(7)
C2B N2B C3B 124.6(7)
C8B N3B C9B 123.5(7)
N1A C1A C2A 111.1(7)
O1A C2A N2A 124.1(8)
O1A C2A C1A 121.5(7)
N2A C2A C1A 114.2(7)
N2A C3A C8A 107.5(7)
N2A C3A C4A 109.9(7)
C8A C3A C4A 111.6(7)
C5A C4A C3A 117.8(7)
C6A C5A C4A 109.4(8)
C6A C5A C7A 110.6(9)
C4A C5A C7A 112.1(8)
O2A C8A N3A 120.5(7)
O2A C8A C3A 120.6(7)
N3A C8A C3A 118.8(7)
N3A C9A C10A 112.1(7)
N3A C9A C11A 112.1(7)
C10A C9A C11A 112.7(7)
O3A C10A O4A 125.3(8)
O3A C10A C9A 118.0(7)
O4A C10A C9A 116.3(7)
C12A C11A C9A 112.0(7)
C13A C12A C17A 117.4(8)
C13A C12A C11A 120.4(7)
C17A C12A C11A 122.2(8)
C14A C13A C12A 120.8(8)
C15A C14A C13A 120.5(8)
O5A C15A C14A 122.4(8)
O5A C15A C16A 118.8(8)
C14A C15A C16A 118.8(8)
C17A C16A C15A 120.4(9)
C16A C17A C12A 122.1(9)
N1B C1B C2B 110.2(6)
O1B C2B N2B 123.6(8)
O1B C2B C1B 122.8(8)
N2B C2B C1B 113.6(7)
N2B C3B C8B 109.6(6)
N2B C3B C4B 113.0(6)
C8B C3B C4B 107.1(6)
C3B C4B C5B 115.0(7)
C6B C5B C4B 112.1(8)
C6B C5B C7B 110.8(8)
C4B C5B C7B 109.4(8)
O2B C8B N3B 121.8(7)
O2B C8B C3B 120.6(7)
N3B C8B C3B 117.5(7)
N3B C9B C10B 109.7(7)
N3B C9B C11B 110.2(7)
C10B C9B C11B 113.2(7)
O3B C10B O4B 124.6(8)
O3B C10B C9B 118.8(7)
O4B C10B C9B 116.5(7)
C12B C11B C9B 114.4(6)
C13B C12B C17B 116.6(8)
C13B C12B C11B 121.7(7)
C17B C12B C11B 121.5(8)
C14B C13B C12B 122.1(8)
C13B C14B C15B 120.2(9)
O5B C15B C14B 119.1(8)
O5B C15B C16B 122.5(8)
C14B C15B C16B 118.5(8)
C17B C16B C15B 119.6(8)
C16B C17B C12B 122.9(8)
O1C C2C C3C 111.1(9)
O1C C2C C1C 105.7(9)
C3C C2C C1C 112.5(11)
O1D C2D1 C3D 113.(3)
O1D C2D1 C1D1 114.(3)
C3D C2D1 C1D1 107.(3)
C3D C2D2 O1D 104.9(12)
C3D C2D2 C1D2 111.6(13)
O1D C2D2 C1D2 108.0(13)

loop_
_geom_bond_atom_site_label_1
_geom_bond_atom_site_label_2
_geom_bond_distance
_geom_bond_publ_flag
O1A C2A 1.222(10) no
O2A C8A 1.264(9) no
O3A C10A 1.247(10) no
O4A C10A 1.255(11) no
O5A C15A 1.364(11) no
O1B C2B 1.218(10) no
O2B C8B 1.255(10) no
O3B C10B 1.236(10) no
O4B C10B 1.258(10) no
O5B C15B 1.357(11) no
O1C C2C 1.437(12) ?
O1D C2D1 1.38(4) ?
O1D C2D2 1.51(2) ?
N1A C1A 1.471(11) no
N2A C2A 1.335(11) no
N2A C3A 1.463(11) no
N3A C8A 1.339(10) no
N3A C9A 1.447(11) no
N1B C1B 1.495(10) no
N2B C2B 1.340(11) no
N2B C3B 1.449(10) no
N3B C8B 1.312(10) no
N3B C9B 1.464(11) no
C1A C2A 1.521(12) no
C3A C8A 1.499(11) no
C3A C4A 1.533(12) no
C4A C5A 1.525(12) no
C5A C6A 1.523(14) no
C5A C7A 1.533(14) no
C9A C10A 1.537(11) no
C9A C11A 1.556(12) no
C11A C12A 1.508(12) no
C12A C13A 1.404(12) no
C12A C17A 1.408(13) no
C13A C14A 1.398(13) no
C14A C15A 1.391(13) no
C15A C16A 1.408(13) no
C16A C17A 1.362(14) no
C1B C2B 1.515(11) no
C3B C8B 1.510(11) no
C3B C4B 1.531(12) no
C4B C5B 1.540(12) no
C5B C6B 1.50(2) no
C5B C7B 1.54(2) no
C9B C10B 1.521(11) no
C9B C11B 1.532(12) no
C11B C12B 1.520(12) no
C12B C13B 1.387(12) no
C12B C17B 1.390(12) no
C13B C14B 1.384(13) no
C14B C15B 1.393(13) no
C15B C16B 1.404(13) no
C16B C17B 1.372(13) no
C1C C2C 1.50(2) ?
C2C C3C 1.50(2) ?
C1D1 C2D1 1.49(3) ?
C2D1 C3D 1.47(4) ?
C1D2 C2D2 1.50(2) ?
C2D2 C3D 1.49(2) ?

loop_
_geom_torsion_atom_site_label_1
_geom_torsion_atom_site_label_2
_geom_torsion_atom_site_label_3
_geom_torsion_atom_site_label_4
_geom_torsion
_geom_torsion_publ_flag
C3A N2A C2A O1A 0.8(12) ?
C3A N2A C2A C1A 177.7(7) no
N1A C1A C2A O1A -26.3(11) ?
N1A C1A C2A N2A 156.6(7) no
C2A N2A C3A C8A -149.3(7) no
C2A N2A C3A C4A 89.0(9) ?
N2A C3A C4A C5A -179.5(7) no
C8A C3A C4A C5A 61.3(10) ?
C3A C4A C5A C6A 153.1(9) no
C3A C4A C5A C7A -83.8(10) no
C9A N3A C8A O2A -5.7(11) ?
C9A N3A C8A C3A 177.5(7) no
N2A C3A C8A O2A -44.1(10) ?
C4A C3A C8A O2A 76.5(9) ?
N2A C3A C8A N3A 132.7(7) no
C4A C3A C8A N3A -106.6(8) ?
C8A N3A C9A C10A -129.7(8) no
C8A N3A C9A C11A 102.4(9) ?
N3A C9A C10A O3A -13.4(10) no
C11A C9A C10A O3A 114.2(8) ?
N3A C9A C10A O4A 172.9(7) no
C11A C9A C10A O4A -59.5(10) ?
N3A C9A C11A C12A 65.0(9) no
C10A C9A C11A C12A -62.6(9) ?
C9A C11A C12A C13A 86.2(9) no
C9A C11A C12A C17A -94.8(9) no
C17A C12A C13A C14A 1.8(12) ?
C11A C12A C13A C14A -179.1(8) ?
C12A C13A C14A C15A -1.1(13) ?
C13A C14A C15A O5A 177.2(8) ?
C13A C14A C15A C16A 0.1(13) ?
O5A C15A C16A C17A -177.0(9) ?
C14A C15A C16A C17A 0.2(14) ?
C15A C16A C17A C12A 0.6(15) ?
C13A C12A C17A C16A -1.6(14) ?
C11A C12A C17A C16A 179.4(9) ?
C3B N2B C2B O1B -3.4(13) ?
C3B N2B C2B C1B 178.5(7) no
N1B C1B C2B O1B -8.5(11) ?
N1B C1B C2B N2B 169.5(7) no
C2B N2B C3B C8B -123.5(8) no
C2B N2B C3B C4B 117.1(9) ?
N2B C3B C4B C5B -55.0(10) no
C8B C3B C4B C5B -175.8(7) ?
C3B C4B C5B C6B -67.6(10) no
C3B C4B C5B C7B 169.1(8) no
C9B N3B C8B O2B -4.8(12) ?
C9B N3B C8B C3B 173.1(7) no
N2B C3B C8B O2B -38.6(10) ?
C4B C3B C8B O2B 84.3(9) ?
N2B C3B C8B N3B 143.6(7) no
C4B C3B C8B N3B -93.5(8) ?
C8B N3B C9B C10B -145.5(7) no
C8B N3B C9B C11B 89.3(9) ?
N3B C9B C10B O3B -6.7(11) no
C11B C9B C10B O3B 116.8(8) ?
N3B C9B C10B O4B 176.2(7) no
C11B C9B C10B O4B -60.3(10) ?
N3B C9B C11B C12B 65.2(9) no
C10B C9B C11B C12B -58.1(9) ?
C9B C11B C12B C13B 98.0(9) no
C9B C11B C12B C17B -86.8(9) no
C17B C12B C13B C14B -1.2(13) ?
C11B C12B C13B C14B 174.2(8) ?
C12B C13B C14B C15B 0.3(14) ?
C13B C14B C15B O5B -177.6(9) ?
C13B C14B C15B C16B 2.2(14) ?
O5B C15B C16B C17B 176.1(9) ?
C14B C15B C16B C17B -3.7(13) ?
C15B C16B C17B C12B 2.9(13) ?
C13B C12B C17B C16B -0.4(13) ?
C11B C12B C17B C16B -175.8(8) ?
C2D2 O1D C2D1 C3D 77.(5) ?
C2D2 O1D C2D1 C1D1 -45.(3) ?
C2D1 O1D C2D2 C3D -66.(4) ?
C2D1 O1D C2D2 C1D2 53.(3) ?
O1D C2D1 C3D C2D2 -84.(5) ?
C1D1 C2D1 C3D C2D2 43.(3) ?
O1D C2D2 C3D C2D1 60.(4) ?
C1D2 C2D2 C3D C2D1 -57.(3) ?
